data_4323816
loop_
_publ_author_name
'Runtong Wang'
'Mark S. Mashuta'
'John F. Richardson'
'Mark E. Noble'

_publ_contact_author
;
Mark E. Noble
Department of Chemistry and Center for Chemical Catalysis
University of Louisville
Louisville
KY 40292
USA
;
_publ_contact_author_email
;
MENOBL01@ulkyvm.louisville.edu
JFRICH01@ulkyvm.louisville.edu
msmash01@homer.louisville.edu
;
_publ_contact_author_fax (502)852-8149
_publ_contact_author_phone (502)852-7296
_publ_section_title
;
 Oxidation at a Dimolybdenum(V) Sulfur Bridge. Formation of SO and SO2
 Bridges. Facile Extrusion of SO from the SO2 Bridge
;
_journal_name_full 'Inorganic Chemistry'
_journal_page_first 3022
_journal_page_last 3030
_journal_paper_doi 10.1021/ic951518k
_journal_volume 35
_journal_year 1996
_chemical_formula_moiety 'C31 H44 N2 Mo2 O7 P2 S5 '
_chemical_formula_sum 'C31 H44 Mo2 N2 O7 P2 S5'
_chemical_formula_weight 970.83
_space_group_IT_number 14
_symmetry_cell_setting monoclinic
_symmetry_Int_Tables_number 14
_symmetry_space_group_name_Hall '-P 2yn'
_symmetry_space_group_name_H-M 'P 1 21/n 1'
_audit_creation_date 'Thu Nov  9 06:07:15 1995'
_audit_creation_method 'from TEXRAY.INF file'
_cell_angle_alpha 90
_cell_angle_beta 104.78(3)
_cell_angle_gamma 90
_cell_formula_units_Z 4
_cell_length_a 13.731(5)
_cell_length_b 19.267(4)
_cell_length_c 16.652(5)
_cell_measurement_reflns_used 25
_cell_measurement_temperature 295(2)
_cell_measurement_theta_max 36.0
_cell_measurement_theta_min 30.0
_cell_volume 4260(2)
_computing_cell_refinement 'Enraf Nonius Diffractometer Control 1988'
_computing_data_collection 'Enraf Nonius Diffractometer Control 1988'
_computing_data_reduction teXsan
_computing_publication_material teXsan
_computing_structure_refinement teXsan
_computing_structure_solution 'DIRDIF92 (PATTY)'
_diffrn_ambient_temperature 295(2)
_diffrn_measurement_device CAD4
_diffrn_measurement_method '\w/2\q scans'
_diffrn_orient_matrix_UB_11 -0.07077
_diffrn_orient_matrix_UB_12 0.00902
_diffrn_orient_matrix_UB_13 0.00278
_diffrn_orient_matrix_UB_21 -0.02002
_diffrn_orient_matrix_UB_22 0.00876
_diffrn_orient_matrix_UB_23 -0.06121
_diffrn_orient_matrix_UB_31 -0.01621
_diffrn_orient_matrix_UB_32 -0.05035
_diffrn_orient_matrix_UB_33 -0.01013
_diffrn_radiation_monochromator graphite
_diffrn_radiation_source 'X-ray tube'
_diffrn_radiation_type MoK\a
_diffrn_radiation_wavelength 0.7109
_diffrn_reflns_av_R_equivalents 0.014
_diffrn_reflns_limit_h_max 0
_diffrn_reflns_limit_h_min -17
_diffrn_reflns_limit_k_max 0
_diffrn_reflns_limit_k_min -24
_diffrn_reflns_limit_l_max 21
_diffrn_reflns_limit_l_min -21
_diffrn_reflns_number 9954
_diffrn_reflns_theta_max 26.99
_diffrn_standards_decay_% -1.21
_diffrn_standards_interval_count 60
_diffrn_standards_number 3
_exptl_absorpt_coefficient_mu 0.950
_exptl_absorpt_correction_T_max 1.000
_exptl_absorpt_correction_T_min 0.937
_exptl_absorpt_correction_type empirical
_exptl_absorpt_process_details psi-scan
_exptl_crystal_colour orange
_exptl_crystal_density_diffrn 1.514
_exptl_crystal_description block
_exptl_crystal_F_000 1976.00
_exptl_crystal_size_max 0.55
_exptl_crystal_size_mid 0.50
_exptl_crystal_size_min 0.41
_refine_diff_density_max 0.67
_refine_diff_density_min -0.65
_refine_ls_extinction_coef 1.05E-7
_refine_ls_extinction_method Zachariasen_type_2_Gaussian_isotropic
_refine_ls_goodness_of_fit_obs 2.65
_refine_ls_matrix_type full
_refine_ls_number_parameters 445
_refine_ls_number_reflns 6391
_refine_ls_number_restraints 0
_refine_ls_R_factor_obs 0.039
_refine_ls_shift/esd_max 0.048
_refine_ls_structure_factor_coef F
_refine_ls_weighting_details w=1/\s^2^(F)
_refine_ls_weighting_scheme calc
_refine_ls_wR_factor_obs 0.040
_reflns_number_observed 6391
_reflns_number_total 9580
_reflns_observed_criterion 3.00
_cod_data_source_file ic951518k_1.cif
_cod_data_source_block COMPOUND#5
_cod_depositor_comments
;
The following automatic conversions were performed:

'_refine_ls_weighting_scheme' value 'w=1/\s^2^(F)' was changed to
'calc'. New tag '_refine_ls_weighting_details' was created. The value
of the new tag was set to 'w=1/\s^2^(F)'.

Automatic conversion script
Id: cif_fix_values 3143 2015-03-26 13:38:13Z robertas 
;
_cod_original_cell_volume 4259(2)
_cod_original_sg_symbol_H-M 'P 21/n '
_cod_original_formula_sum 'C31 H44 N2 Mo2 O7 P2 S5 '
_cod_database_code 4323816

loop_
_symmetry_equiv_pos_as_xyz
'   +x,   +y,   +z'
1/2-x,1/2+y,1/2-z
'   -x,   -y,   -z'
1/2+x,1/2-y,1/2+z

loop_
_atom_site_aniso_label
_atom_site_aniso_U_11
_atom_site_aniso_U_22
_atom_site_aniso_U_33
_atom_site_aniso_U_12
_atom_site_aniso_U_13
_atom_site_aniso_U_23
Mo(1) 0.0534(3) 0.0431(2) 0.0416(2) -0.0025(2) 0.0074(2) 0.0021(2)
Mo(2) 0.0579(3) 0.0464(3) 0.0387(2) 0.0005(2) 0.0072(2) 0.0030(2)
S(1) 0.0615(8) 0.0456(7) 0.0417(7) -0.0071(6) -0.0012(6) 0.0050(6)
S(3) 0.078(1) 0.0614(9) 0.0674(9) -0.0181(8) 0.0253(8) -0.0176(7)
S(4) 0.0593(8) 0.077(1) 0.0632(9) -0.0142(8) 0.0194(7) -0.0078(7)
S(5) 0.0663(9) 0.0646(10) 0.0764(10) -0.0056(8) 0.0217(8) -0.0076(8)
S(6) 0.075(1) 0.0575(9) 0.0671(9) -0.0005(8) 0.0145(8) -0.0127(7)
P(1) 0.070(1) 0.068(1) 0.0560(9) -0.0033(8) 0.0205(8) -0.0076(8)
P(2) 0.077(1) 0.070(1) 0.0631(10) 0.0044(9) 0.0244(8) -0.0070(8)
O(1) 0.059(2) 0.057(2) 0.037(2) -0.004(2) 0.002(2) 0.005(2)
O(2) 0.065(2) 0.054(2) 0.041(2) 0.008(2) 0.002(2) 0.004(2)
O(3) 0.095(3) 0.089(3) 0.085(3) 0.020(3) 0.040(2) -0.014(2)
O(4) 0.090(3) 0.095(3) 0.053(2) -0.020(3) 0.025(2) -0.015(2)
O(5) 0.124(4) 0.107(4) 0.080(3) 0.002(3) 0.049(3) -0.010(3)
O(6) 0.077(3) 0.082(3) 0.084(3) 0.015(2) 0.026(2) -0.007(2)
O(7) 0.059(2) 0.044(2) 0.044(2) -0.003(2) 0.011(2) -0.001(1)
N(1) 0.059(3) 0.043(2) 0.048(2) 0.003(2) 0.007(2) 0.000(2)
N(2) 0.063(3) 0.050(2) 0.041(2) -0.001(2) 0.011(2) 0.003(2)
C(1) 0.051(3) 0.043(3) 0.049(3) 0.005(2) 0.009(2) -0.004(2)
C(2) 0.057(4) 0.061(4) 0.082(4) -0.006(3) 0.014(3) 0.003(3)
C(3) 0.055(4) 0.087(5) 0.087(5) 0.006(4) -0.015(3) -0.012(4)
C(4) 0.091(5) 0.061(4) 0.067(4) 0.019(4) -0.005(4) 0.002(3)
C(5) 0.097(5) 0.050(3) 0.072(4) 0.001(3) 0.005(4) 0.015(3)
C(6) 0.060(3) 0.048(3) 0.066(3) -0.005(3) 0.006(3) 0.007(3)
C(7) 0.159(7) 0.111(6) 0.085(5) 0.045(5) -0.027(5) 0.011(4)
C(8) 0.061(3) 0.049(3) 0.041(3) -0.001(3) 0.010(2) 0.002(2)
C(9) 0.073(4) 0.059(3) 0.057(3) -0.010(3) 0.001(3) -0.001(3)
C(10) 0.091(5) 0.086(5) 0.049(3) 0.006(4) -0.011(3) 0.007(3)
C(11) 0.101(5) 0.092(5) 0.059(4) 0.011(4) 0.006(4) 0.032(4)
C(12) 0.095(5) 0.088(5) 0.092(5) -0.013(4) 0.018(4) 0.046(4)
C(13) 0.069(4) 0.075(4) 0.069(4) -0.012(3) 0.003(3) 0.016(3)
C(14) 0.193(8) 0.147(7) 0.093(5) 0.017(6) 0.008(5) 0.074(5)
C(15) 0.059(3) 0.046(3) 0.049(3) -0.007(3) -0.003(3) 0.006(3)
C(16) 0.097(5) 0.098(5) 0.055(3) 0.023(4) -0.010(3) 0.013(3)
C(17a) 0.15(1) 0.068(6) 0.100(8) 0.029(7) 0.039(8) 0.035(6)
C(18a) 0.105(9) 0.15(1) 0.123(9) 0.016(8) 0.000(7) 0.006(8)
C(19) 0.098(5) 0.113(6) 0.073(4) 0.023(4) 0.007(4) 0.027(4)
C(20a) 0.108(9) 0.15(1) 0.079(7) 0.019(9) 0.033(6) 0.059(8)
C(23) 0.092(5) 0.102(5) 0.097(5) 0.010(4) 0.020(4) 0.007(4)
C(24) 0.092(5) 0.104(6) 0.120(6) 0.019(4) 0.006(4) -0.003(5)
C(25) 0.102(4) 0.052(3) 0.051(3) -0.025(3) -0.013(3) 0.018(3)
C(26) 0.058(3) 0.038(3) 0.036(3) 0.002(2) 0.001(2) 0.007(2)
C(27) 0.085(4) 0.062(4) 0.061(4) 0.015(3) 0.025(3) 0.007(3)
C(28) 0.056(4) 0.102(6) 0.098(5) -0.006(4) 0.015(4) 0.047(4)
C(29) 0.110(6) 0.051(4) 0.094(6) -0.016(4) -0.021(5) 0.021(4)
C(30) 0.110(6) 0.056(4) 0.072(4) 0.017(4) -0.004(4) -0.015(3)
C(31) 0.061(4) 0.067(4) 0.055(3) 0.017(3) 0.010(3) 0.004(3)

loop_
_atom_site_label
_atom_site_fract_x
_atom_site_fract_y
_atom_site_fract_z
_atom_site_U_iso_or_equiv
_atom_site_thermal_displace_type
_atom_site_calc_flag
_atom_site_calc_attached_atom
Mo(1) 0.28837(3) -0.02851(2) -0.34711(2) 0.0469(1) Uij ? ?
Mo(2) 0.18144(3) 0.03569(2) -0.25612(2) 0.0486(1) Uij ? ?
S(1) 0.34385(10) 0.07867(6) -0.27060(7) 0.0523(4) Uij ? ?
S(3) 0.2429(1) -0.12251(7) -0.45622(9) 0.0678(5) Uij ? ?
S(4) 0.4224(1) -0.01098(8) -0.42608(8) 0.0658(5) Uij ? ?
S(5) 0.0014(1) 0.02046(8) -0.24600(9) 0.0685(5) Uij ? ?
S(6) 0.1464(1) 0.15313(7) -0.19751(9) 0.0671(5) Uij ? ?
P(1) 0.3618(1) -0.09170(8) -0.49546(9) 0.0641(5) Uij ? ?
P(2) 0.0153(1) 0.11325(8) -0.19136(9) 0.0691(5) Uij ? ?
O(1) 0.2030(2) 0.0393(2) -0.4469(2) 0.0529(10) Uij ? ?
O(2) 0.1103(2) 0.0910(2) -0.3724(2) 0.056(1) Uij ? ?
O(3) 0.4397(3) -0.1519(2) -0.4946(2) 0.087(1) Uij ? ?
O(4) 0.3355(3) -0.0758(2) -0.5917(2) 0.078(1) Uij ? ?
O(5) 0.0031(3) 0.1110(2) -0.0991(3) 0.100(2) Uij ? ?
O(6) -0.0774(3) 0.1616(2) -0.2270(2) 0.080(1) Uij ? ?
O(7) 0.1554(2) -0.0443(1) -0.3295(2) 0.0493(9) Uij ? ?
N(1) 0.3649(3) -0.0771(2) -0.2674(2) 0.051(1) Uij ? ?
N(2) 0.2327(3) -0.0040(2) -0.1619(2) 0.052(1) Uij ? ?
C(1) 0.4252(4) -0.1106(2) -0.1997(3) 0.048(1) Uij ? ?
C(2) 0.5227(4) -0.0894(3) -0.1669(3) 0.068(2) Uij ? ?
C(3) 0.5789(4) -0.1201(3) -0.0944(4) 0.082(2) Uij ? ?
C(4) 0.5398(5) -0.1710(3) -0.0548(4) 0.078(2) Uij ? ?
C(5) 0.4443(5) -0.1930(3) -0.0901(4) 0.076(2) Uij ? ?
C(6) 0.3865(4) -0.1644(3) -0.1612(3) 0.060(2) Uij ? ?
C(7) 0.6022(6) -0.2007(4) 0.0279(4) 0.129(3) Uij ? ?
C(8) 0.2614(4) -0.0415(3) -0.0882(3) 0.051(1) Uij ? ?
C(9) 0.3505(4) -0.0283(3) -0.0286(3) 0.066(2) Uij ? ?
C(10) 0.3758(5) -0.0678(3) 0.0423(3) 0.081(2) Uij ? ?
C(11) 0.3161(5) -0.1201(3) 0.0567(4) 0.087(2) Uij ? ?
C(12) 0.2291(5) -0.1331(3) -0.0017(4) 0.093(2) Uij ? ?
C(13) 0.2007(4) -0.0954(3) -0.0750(3) 0.074(2) Uij ? ?
C(14) 0.3443(6) -0.1650(4) 0.1332(4) 0.149(4) Uij ? ?
C(15) 0.1284(4) 0.0750(3) -0.4401(3) 0.055(2) Uij ? ?
C(16) 0.0581(4) 0.1017(3) -0.5194(3) 0.089(2) Uij ? ?
C(17a) 0.5027(9) -0.1785(5) -0.4101(6) 0.106(4) Uij ? ?
C(17b) 0.475 -0.203 -0.422 0.047 Uij ? ?
C(18a) 0.6045(8) -0.1904(6) -0.4111(7) 0.130(5) Uij ? ?
C(18b) 0.578 -0.215 -0.433 0.076 Uij ? ?
C(19) 0.2747(5) -0.0144(4) -0.6257(4) 0.098(3) Uij ? ?
C(20a) 0.2878(10) -0.0127(7) -0.7142(8) 0.110(5) Uij ? ?
C(20b) 0.270(3) 0.018(2) -0.715(2) 0.08(1) Uij ? ?
C(21a) 0.103(1) 0.0821(9) -0.0295(10) 0.096(5) Uij ? ?
C(21b) 0.051(1) 0.0663(9) -0.040(1) 0.109(6) Uij ? ?
C(22a) 0.102(1) 0.1230(10) 0.034(1) 0.129(7) Uij ? ?
C(22b) 0.087(1) 0.0921(9) 0.049(1) 0.099(5) Uij ? ?
C(23) -0.0994(5) 0.1846(4) -0.3131(4) 0.098(3) Uij ? ?
C(24) -0.1930(5) 0.2268(4) -0.3311(4) 0.109(3) Uij ? ?
C(25) 0.3279(4) 0.1535(3) -0.3416(3) 0.074(2) Uij ? ?
C(26) 0.3983(4) 0.2108(2) -0.3062(3) 0.046(1) Uij ? ?
C(27) 0.4855(5) 0.2212(3) -0.3304(3) 0.068(2) Uij ? ?
C(28) 0.5483(4) 0.2779(4) -0.2982(4) 0.086(2) Uij ? ?
C(29) 0.5210(6) 0.3218(3) -0.2442(4) 0.094(3) Uij ? ?
C(30) 0.4370(6) 0.3118(3) -0.2204(4) 0.085(2) Uij ? ?
C(31) 0.3759(4) 0.2567(3) -0.2502(3) 0.062(2) Uij ? ?
H(2) 0.552 -0.054 -0.194 0.081 Uij ? ?
H(3) 0.646 -0.106 -0.071 0.098 Uij ? ?
H(5) 0.417 -0.230 -0.064 0.091 Uij ? ?
H(6) 0.320 -0.181 -0.184 0.071 Uij ? ?
H(7a) 0.567 -0.192 0.069 0.154 Uij ? ?
H(7b) 0.609 -0.249 0.021 0.154 Uij ? ?
H(7c) 0.665 -0.179 0.042 0.154 Uij ? ?
H(9) 0.394 0.008 -0.037 0.079 Uij ? ?
H(10) 0.437 -0.058 0.082 0.097 Uij ? ?
H(12) 0.186 -0.169 0.007 0.111 Uij ? ?
H(13) 0.140 -0.106 -0.116 0.088 Uij ? ?
H(14a) 0.293 -0.162 0.162 0.179 Uij ? ?
H(14b) 0.350 -0.212 0.116 0.179 Uij ? ?
H(14c) 0.406 -0.150 0.167 0.179 Uij ? ?
H(16a) 0.006 0.128 -0.506 0.106 Uij ? ?
H(16b) 0.095 0.130 -0.548 0.106 Uij ? ?
H(16c) 0.030 0.063 -0.553 0.106 Uij ? ?
H(23a) -0.045 0.212 -0.320 0.116 Uij ? ?
H(23b) -0.108 0.146 -0.348 0.116 Uij ? ?
H(24c) -0.247 0.200 -0.323 0.131 Uij ? ?
H(24a) -0.183 0.266 -0.295 0.131 Uij ? ?
H(24b) -0.207 0.242 -0.387 0.131 Uij ? ?
H(25a) 0.337 0.139 -0.395 0.089 Uij ? ?
H(25b) 0.258 0.170 -0.354 0.089 Uij ? ?
H(27) 0.503 0.190 -0.369 0.082 Uij ? ?
H(28) 0.609 0.285 -0.315 0.103 Uij ? ?
H(29) 0.564 0.360 -0.224 0.112 Uij ? ?
H(30) 0.420 0.343 -0.183 0.102 Uij ? ?
H(31) 0.317 0.250 -0.232 0.074 Uij ? ?

loop_
_atom_type_symbol
_atom_type_oxidation_number
_atom_type_number_in_cell
_atom_type_scat_dispersion_real
_atom_type_scat_dispersion_imag
_atom_type_scat_source
Mo 0 8 -1.683 0.686 'International Tables'
C 0 124 0.003 0.002 'International Tables'
H 0 176 0.000 0.000 'International Tables'
N 0 8 0.006 0.003 'International Tables'
O 0 28 0.011 0.006 'International Tables'
P 0 8 0.102 0.094 'International Tables'
S 0 20 0.125 0.123 'International Tables'

loop_
_geom_angle_atom_site_label_1
_geom_angle_atom_site_label_2
_geom_angle_atom_site_label_3
_geom_angle
_geom_angle_site_symmetry_1
_geom_angle_site_symmetry_2
_geom_angle_site_symmetry_3
_geom_angle_publ_flag
Mo(2) Mo(1) S(1) 56.99(4) ? ? ? yes
Mo(2) Mo(1) S(3) 132.09(4) ? ? ? yes
Mo(2) Mo(1) S(4) 143.92(4) ? ? ? yes
Mo(2) Mo(1) O(1) 83.61(9) ? ? ? yes
Mo(2) Mo(1) O(7) 46.58(9) ? ? ? yes
Mo(2) Mo(1) N(1) 97.5(1) ? ? ? yes
S(1) Mo(1) S(3) 165.18(5) ? ? ? yes
S(1) Mo(1) S(4) 89.28(5) ? ? ? yes
S(1) Mo(1) O(1) 85.71(9) ? ? ? yes
S(1) Mo(1) O(7) 103.41(10) ? ? ? yes
S(1) Mo(1) N(1) 90.6(1) ? ? ? yes
S(3) Mo(1) S(4) 78.52(5) ? ? ? yes
S(3) Mo(1) O(1) 84.14(10) ? ? ? yes
S(3) Mo(1) O(7) 85.93(9) ? ? ? yes
S(3) Mo(1) N(1) 98.7(1) ? ? ? yes
S(4) Mo(1) O(1) 81.21(10) ? ? ? yes
S(4) Mo(1) O(7) 158.41(9) ? ? ? yes
S(4) Mo(1) N(1) 95.1(1) ? ? ? yes
O(1) Mo(1) O(7) 82.4(1) ? ? ? yes
O(1) Mo(1) N(1) 174.8(2) ? ? ? yes
O(7) Mo(1) N(1) 102.0(2) ? ? ? yes
Mo(1) Mo(2) S(1) 56.88(3) ? ? ? yes
Mo(1) Mo(2) S(5) 132.15(4) ? ? ? yes
Mo(1) Mo(2) S(6) 144.24(4) ? ? ? yes
Mo(1) Mo(2) O(2) 84.88(9) ? ? ? yes
Mo(1) Mo(2) O(7) 46.59(9) ? ? ? yes
Mo(1) Mo(2) N(2) 98.9(1) ? ? ? yes
S(1) Mo(2) S(5) 166.67(5) ? ? ? yes
S(1) Mo(2) S(6) 90.18(5) ? ? ? yes
S(1) Mo(2) O(2) 87.69(10) ? ? ? yes
S(1) Mo(2) O(7) 103.31(10) ? ? ? yes
S(1) Mo(2) N(2) 94.0(1) ? ? ? yes
S(5) Mo(2) S(6) 78.18(5) ? ? ? yes
S(5) Mo(2) O(2) 83.90(10) ? ? ? yes
S(5) Mo(2) O(7) 85.8(1) ? ? ? yes
S(5) Mo(2) N(2) 93.8(1) ? ? ? yes
S(6) Mo(2) O(2) 79.81(10) ? ? ? yes
S(6) Mo(2) O(7) 156.95(10) ? ? ? yes
S(6) Mo(2) N(2) 96.8(1) ? ? ? yes
O(2) Mo(2) O(7) 82.1(1) ? ? ? yes
O(2) Mo(2) N(2) 176.2(2) ? ? ? yes
O(7) Mo(2) N(2) 100.7(2) ? ? ? yes
Mo(1) S(1) Mo(2) 66.13(4) ? ? ? yes
Mo(1) S(1) O(7) 33.13(5) ? ? ? yes
Mo(1) S(1) C(25) 109.8(2) ? ? ? yes
Mo(2) S(1) O(7) 33.13(5) ? ? ? yes
Mo(2) S(1) C(25) 110.4(2) ? ? ? yes
O(7) S(1) C(25) 112.0(2) ? ? ? yes
Mo(1) S(3) P(1) 87.17(7) ? ? ? yes
Mo(1) S(4) P(1) 86.97(7) ? ? ? yes
Mo(2) S(5) P(2) 86.93(7) ? ? ? yes
Mo(2) S(6) P(2) 86.50(7) ? ? ? yes
S(3) P(1) S(4) 107.27(9) ? ? ? yes
S(3) P(1) O(3) 112.7(2) ? ? ? yes
S(3) P(1) O(4) 113.2(2) ? ? ? yes
S(4) P(1) O(3) 112.8(2) ? ? ? yes
S(4) P(1) O(4) 112.9(2) ? ? ? yes
O(3) P(1) O(4) 97.9(2) ? ? ? yes
S(5) P(2) S(6) 107.79(10) ? ? ? yes
S(5) P(2) O(5) 113.3(2) ? ? ? yes
S(5) P(2) O(6) 112.8(2) ? ? ? yes
S(6) P(2) O(5) 112.3(2) ? ? ? yes
S(6) P(2) O(6) 114.3(2) ? ? ? yes
O(5) P(2) O(6) 96.2(3) ? ? ? yes
Mo(1) O(1) C(15) 122.9(3) ? ? ? yes
Mo(2) O(2) C(15) 121.7(3) ? ? ? yes
P(1) O(3) C(17a) 118.5(5) ? ? ? yes
P(1) O(3) C(17b) 124.2(3) ? ? ? yes
P(1) O(4) C(19) 120.9(4) ? ? ? yes
P(2) O(5) C(21a) 114.6(6) ? ? ? yes
P(2) O(5) C(21b) 124.8(9) ? ? ? yes
P(2) O(6) C(23) 120.1(4) ? ? ? yes
Mo(1) O(7) Mo(2) 86.8(1) ? ? ? yes
Mo(1) O(7) S(1) 43.46(7) ? ? ? yes
Mo(2) O(7) S(1) 43.55(7) ? ? ? yes
Mo(1) N(1) C(1) 174.9(4) ? ? ? yes
Mo(2) N(2) C(8) 171.8(4) ? ? ? yes
N(1) C(1) C(2) 120.3(5) ? ? ? yes
N(1) C(1) C(6) 120.4(5) ? ? ? yes
C(2) C(1) C(6) 119.2(5) ? ? ? yes
C(1) C(2) C(3) 118.8(6) ? ? ? yes
C(2) C(3) C(4) 121.9(6) ? ? ? yes
C(3) C(4) C(5) 118.1(6) ? ? ? yes
C(3) C(4) C(7) 120.4(7) ? ? ? yes
C(5) C(4) C(7) 121.5(7) ? ? ? yes
C(4) C(5) C(6) 122.2(6) ? ? ? yes
C(1) C(6) C(5) 119.6(5) ? ? ? yes
N(2) C(8) C(9) 122.1(5) ? ? ? yes
N(2) C(8) C(13) 118.8(5) ? ? ? yes
C(9) C(8) C(13) 119.1(5) ? ? ? yes
C(8) C(9) C(10) 119.6(6) ? ? ? yes
C(9) C(10) C(11) 122.1(6) ? ? ? yes
C(10) C(11) C(12) 118.0(6) ? ? ? yes
C(10) C(11) C(14) 122.9(7) ? ? ? yes
C(12) C(11) C(14) 119.0(7) ? ? ? yes
C(11) C(12) C(13) 122.1(6) ? ? ? yes
C(8) C(13) C(12) 119.0(6) ? ? ? yes
O(1) C(15) O(2) 124.5(5) ? ? ? yes
O(1) C(15) C(16) 117.2(5) ? ? ? yes
O(2) C(15) C(16) 118.2(5) ? ? ? yes
O(3) C(17a) C(18a) 111.3(9) ? ? ? yes
O(3) C(17b) C(18b) 97.6(1) ? ? ? yes
O(4) C(19) C(20a) 100.9(7) ? ? ? yes
O(4) C(19) C(20b) 123(1) ? ? ? yes
O(5) C(21a) C(22a) 100(1) ? ? ? yes
O(5) C(21b) C(22b) 117(1) ? ? ? yes
O(6) C(23) C(24) 109.3(6) ? ? ? yes
S(1) C(25) C(26) 108.7(3) ? ? ? yes
C(25) C(26) C(27) 121.6(5) ? ? ? yes
C(25) C(26) C(31) 121.4(6) ? ? ? yes
C(27) C(26) C(31) 116.9(5) ? ? ? yes
C(26) C(27) C(28) 120.6(6) ? ? ? yes
C(27) C(28) C(29) 119.3(7) ? ? ? yes
C(28) C(29) C(30) 120.9(7) ? ? ? yes
C(29) C(30) C(31) 120.3(7) ? ? ? yes
C(26) C(31) C(30) 122.0(6) ? ? ? yes

loop_
_geom_bond_atom_site_label_1
_geom_bond_atom_site_label_2
_geom_bond_distance
_geom_bond_site_symmetry_1
_geom_bond_site_symmetry_2
_geom_bond_publ_flag
Mo(1) Mo(2) 2.6688(6) ? ? yes
Mo(1) S(1) 2.444(1) ? ? yes
Mo(1) S(3) 2.529(2) ? ? yes
Mo(1) S(4) 2.541(2) ? ? yes
Mo(1) O(1) 2.201(3) ? ? yes
Mo(1) O(7) 1.942(3) ? ? yes
Mo(1) N(1) 1.741(4) ? ? yes
Mo(2) S(1) 2.447(2) ? ? yes
Mo(2) S(5) 2.536(2) ? ? yes
Mo(2) S(6) 2.560(2) ? ? yes
Mo(2) O(2) 2.206(3) ? ? yes
Mo(2) O(7) 1.941(3) ? ? yes
Mo(2) N(2) 1.726(4) ? ? yes
S(1) O(7) 3.456(3) ? ? yes
S(1) C(25) 1.865(5) ? ? yes
S(3) P(1) 1.996(2) ? ? yes
S(4) P(1) 1.989(2) ? ? yes
S(5) P(2) 1.994(2) ? ? yes
S(6) P(2) 1.984(2) ? ? yes
P(1) O(3) 1.579(4) ? ? yes
P(1) O(4) 1.585(4) ? ? yes
P(2) O(5) 1.592(4) ? ? yes
P(2) O(6) 1.568(4) ? ? yes
O(1) C(15) 1.264(6) ? ? yes
O(2) C(15) 1.253(6) ? ? yes
O(3) C(17a) 1.55(1) ? ? yes
O(3) C(17b) 1.531(4) ? ? yes
O(4) C(19) 1.474(7) ? ? yes
O(5) C(21a) 1.65(2) ? ? yes
O(5) C(21b) 1.37(2) ? ? yes
O(6) C(23) 1.443(7) ? ? yes
N(1) C(1) 1.376(6) ? ? yes
N(2) C(8) 1.389(6) ? ? yes
C(1) C(2) 1.374(7) ? ? yes
C(1) C(6) 1.394(7) ? ? yes
C(2) C(3) 1.396(8) ? ? yes
C(3) C(4) 1.359(8) ? ? yes
C(4) C(5) 1.359(8) ? ? yes
C(4) C(7) 1.513(8) ? ? yes
C(5) C(6) 1.363(7) ? ? yes
C(8) C(9) 1.389(6) ? ? yes
C(8) C(13) 1.381(7) ? ? yes
C(9) C(10) 1.371(7) ? ? yes
C(10) C(11) 1.362(8) ? ? yes
C(11) C(12) 1.360(8) ? ? yes
C(11) C(14) 1.499(8) ? ? yes
C(12) C(13) 1.388(7) ? ? yes
C(15) C(16) 1.508(7) ? ? yes
C(17a) C(18a) 1.42(1) ? ? yes
C(17b) C(18b) 1.484 ? ? yes
C(19) C(20a) 1.52(1) ? ? yes
C(19) C(20b) 1.58(4) ? ? yes
C(21a) C(22a) 1.31(2) ? ? yes
C(21b) C(22b) 1.50(2) ? ? yes
C(23) C(24) 1.477(9) ? ? yes
C(25) C(26) 1.503(7) ? ? yes
C(26) C(27) 1.375(7) ? ? yes
C(26) C(31) 1.377(7) ? ? yes
C(27) C(28) 1.415(8) ? ? yes
C(28) C(29) 1.352(9) ? ? yes
C(29) C(30) 1.329(9) ? ? yes
C(30) C(31) 1.377(8) ? ? yes
